data_7021952
loop_
_publ_author_name
'Fang, Ming'
'Zhao, Hanhua'
'Prosvirin, Andrey V.'
'Pinkowicz, Dawid'
'Zhao, Bin'
'Cheng, Peng'
'Wernsdorfer, Wolfgang'
'Brechin, Euan K.'
'Dunbar, Kim R.'

_publ_section_title
;
 Squaring the cube: a family of octametallic lanthanide complexes
 including a Dy8 single-molecule magnet.
;
_journal_issue 41
_journal_name_full 'Dalton transactions (Cambridge, England : 2003)'
_journal_page_first 14693
_journal_page_last 14701
_journal_paper_doi 10.1039/c3dt51727f
_journal_volume 42
_journal_year 2013
_chemical_formula_moiety 'C44 H49 N6 Ph2 1+, F6 P 1-'
_chemical_formula_sum 'C44 H49 F6 N6 P Rh2'
_chemical_formula_weight 1012.68
_chemical_name_systematic
;
 ?
;
_space_group_IT_number 2
_symmetry_cell_setting triclinic
_symmetry_space_group_name_Hall '-P 1'
_symmetry_space_group_name_H-M 'P -1'
_atom_sites_solution_hydrogens geom
_atom_sites_solution_primary direct
_atom_sites_solution_secondary difmap
_audit_creation_method SHELXL-97
_cell_angle_alpha 71.928(3)
_cell_angle_beta 80.972(2)
_cell_angle_gamma 63.631(2)
_cell_formula_units_Z 2
_cell_length_a 13.0022(7)
_cell_length_b 13.3883(8)
_cell_length_c 14.0886(8)
_cell_measurement_reflns_used 12861
_cell_measurement_temperature 193(2)
_cell_measurement_theta_max 27.53
_cell_measurement_theta_min 3.04
_cell_volume 2088.4(2)
_computing_cell_refinement 'Process auto'
_computing_data_collection 'Process auto'
_computing_data_reduction CrystalStructure
_computing_molecular_graphics 'ortep-3 for win'
_computing_publication_material SHELXL-97
_computing_structure_refinement SHELXL-97
_computing_structure_solution SIR2004
_diffrn_ambient_temperature 193(2)
_diffrn_detector_area_resol_mean 10.00
_diffrn_measured_fraction_theta_full 0.989
_diffrn_measured_fraction_theta_max 0.989
_diffrn_measurement_device_type 'Rigaku R-axis rapid'
_diffrn_measurement_method \w
_diffrn_radiation_monochromator graphite
_diffrn_radiation_source 'fine-focus sealed tube'
_diffrn_radiation_type 'Mo K\a'
_diffrn_radiation_wavelength 0.71075
_diffrn_reflns_av_R_equivalents 0.0653
_diffrn_reflns_av_sigmaI/netI 0.0871
_diffrn_reflns_limit_h_max 16
_diffrn_reflns_limit_h_min -16
_diffrn_reflns_limit_k_max 17
_diffrn_reflns_limit_k_min -16
_diffrn_reflns_limit_l_max 18
_diffrn_reflns_limit_l_min -18
_diffrn_reflns_number 20608
_diffrn_reflns_theta_full 27.48
_diffrn_reflns_theta_max 27.48
_diffrn_reflns_theta_min 3.04
_exptl_absorpt_coefficient_mu 0.896
_exptl_absorpt_correction_T_max 0.9158
_exptl_absorpt_correction_T_min 0.8412
_exptl_absorpt_correction_type numerical
_exptl_absorpt_process_details 'NUMABS (Rigaku, 1999)'
_exptl_crystal_colour yellow
_exptl_crystal_density_diffrn 1.610
_exptl_crystal_density_method 'not measured'
_exptl_crystal_description platelet
_exptl_crystal_F_000 1028
_exptl_crystal_size_max 0.20
_exptl_crystal_size_mid 0.10
_exptl_crystal_size_min 0.10
_refine_diff_density_max 1.452
_refine_diff_density_min -1.588
_refine_diff_density_rms 0.195
_refine_ls_extinction_method none
_refine_ls_goodness_of_fit_ref 1.133
_refine_ls_hydrogen_treatment constr
_refine_ls_matrix_type full
_refine_ls_number_parameters 522
_refine_ls_number_reflns 9454
_refine_ls_number_restraints 55
_refine_ls_restrained_S_all 1.147
_refine_ls_R_factor_all 0.1100
_refine_ls_R_factor_gt 0.0613
_refine_ls_shift/su_max 0.002
_refine_ls_shift/su_mean 0.000
_refine_ls_structure_factor_coef Fsqd
_refine_ls_weighting_details 'calc w=1/[\s^2^(Fo^2^)+(0.0532P)^2^+11.2250P] where P=(Fo^2^+2Fc^2^)/3'
_refine_ls_weighting_scheme calc
_refine_ls_wR_factor_gt 0.1301
_refine_ls_wR_factor_ref 0.1833
_reflns_number_gt 5977
_reflns_number_total 9454
_reflns_threshold_expression 'I > 2\s(I)'
_cod_data_source_file c3dt51727f.txt
_cod_data_source_block comp8
_cod_database_code 7021952

loop_
_symmetry_equiv_pos_as_xyz
'x, y, z'
'-x, -y, -z'

loop_
_atom_site_label
_atom_site_type_symbol
_atom_site_fract_x
_atom_site_fract_y
_atom_site_fract_z
_atom_site_U_iso_or_equiv
_atom_site_adp_type
_atom_site_occupancy
_atom_site_symmetry_multiplicity
_atom_site_calc_flag
_atom_site_refinement_flags
Rh1 Rh 0.24906(5) 0.56738(5) 0.31893(4) 0.02907(16) Uani 1 1 d .
Rh2 Rh 0.20755(4) 0.18343(5) 0.17809(4) 0.02794(16) Uani 1 1 d .
P1 P 0.72498(19) 0.1184(2) 0.32598(17) 0.0472(6) Uani 1 1 d D
F1A F 0.8335(9) 0.0029(9) 0.3753(8) 0.062(3) Uiso 0.50 1 d PD
F1B F 0.7835(9) -0.0143(8) 0.3855(8) 0.056(3) Uiso 0.50 1 d PD
F2A F 0.8061(10) 0.1805(11) 0.3348(10) 0.069(3) Uiso 0.50 1 d PD
F3 F 0.6865(5) 0.1449(6) 0.4307(5) 0.0846(19) Uiso 1 1 d D
F4A F 0.6560(15) 0.0529(15) 0.3164(14) 0.117(5) Uiso 0.50 1 d PD
F4B F 0.6034(11) 0.1082(15) 0.3507(12) 0.104(5) Uiso 0.50 1 d PD
F5A F 0.7327(12) 0.0799(12) 0.2273(9) 0.084(4) Uiso 0.50 1 d PD
F5B F 0.7921(9) 0.1046(9) 0.2218(7) 0.055(3) Uiso 0.50 1 d PD
F6A F 0.6543(9) 0.2536(8) 0.2650(8) 0.044(3) Uiso 0.50 1 d PD
F2B F 0.8355(14) 0.1379(19) 0.3010(16) 0.142(7) Uiso 0.50 1 d PD
F6B F 0.6249(10) 0.2358(10) 0.2734(10) 0.072(4) Uiso 0.50 1 d PD
N1 N 0.2041(5) 0.4519(5) 0.2804(4) 0.0291(13) Uani 1 1 d .
N2 N 0.0975(5) 0.4541(5) 0.3087(5) 0.0367(14) Uani 1 1 d .
N3 N 0.0868(5) 0.3766(5) 0.2786(5) 0.0352(14) Uani 1 1 d .
N4 N 0.1869(5) 0.3233(5) 0.2289(5) 0.0336(14) Uani 1 1 d .
N31 N 0.0952(6) 0.6943(5) 0.2554(5) 0.0441(17) Uani 1 1 d .
N42 N 0.0440(5) 0.2882(5) 0.1184(4) 0.0304(13) Uani 1 1 d .
C5 C 0.2565(6) 0.3693(6) 0.2335(5) 0.0307(15) Uani 1 1 d .
C6 C 0.3754(6) 0.3350(7) 0.1933(6) 0.0385(18) Uani 1 1 d .
H6A H 0.4249 0.3296 0.2422 0.046 Uiso 1 1 calc R
H6B H 0.3775 0.3930 0.1312 0.046 Uiso 1 1 calc R
H6C H 0.4028 0.2595 0.1800 0.046 Uiso 1 1 calc R
C11 C 0.4063(6) 0.5109(6) 0.4001(5) 0.0323(16) Uani 1 1 d .
C12 C 0.3304(7) 0.6278(6) 0.3976(6) 0.0373(17) Uani 1 1 d .
C13 C 0.2281(7) 0.6234(8) 0.4550(6) 0.048(2) Uani 1 1 d .
C14 C 0.2389(7) 0.5101(8) 0.4840(6) 0.0423(19) Uani 1 1 d .
C15 C 0.3501(6) 0.4396(6) 0.4483(6) 0.0353(17) Uani 1 1 d .
C16 C 0.5302(7) 0.4715(9) 0.3638(7) 0.054(2) Uani 1 1 d .
H16A H 0.5376 0.5312 0.3054 0.065 Uiso 1 1 calc R
H16B H 0.5547 0.3993 0.3453 0.065 Uiso 1 1 calc R
H16C H 0.5787 0.4583 0.4171 0.065 Uiso 1 1 calc R
C17 C 0.3587(10) 0.7294(8) 0.3584(8) 0.071(3) Uani 1 1 d .
H17A H 0.2876 0.8005 0.3432 0.086 Uiso 1 1 calc R
H17B H 0.4063 0.7226 0.2975 0.086 Uiso 1 1 calc R
H17C H 0.4007 0.7323 0.4088 0.086 Uiso 1 1 calc R
C18 C 0.1323(9) 0.7278(10) 0.4810(9) 0.090(4) Uani 1 1 d .
H18A H 0.1149 0.7950 0.4224 0.108 Uiso 1 1 calc R
H18B H 0.1558 0.7434 0.5357 0.108 Uiso 1 1 calc R
H18C H 0.0638 0.7128 0.5020 0.108 Uiso 1 1 calc R
C19 C 0.1569(9) 0.4625(11) 0.5466(8) 0.078(4) Uani 1 1 d .
H19A H 0.1415 0.4176 0.5118 0.094 Uiso 1 1 calc R
H19B H 0.0848 0.5266 0.5573 0.094 Uiso 1 1 calc R
H19C H 0.1912 0.4122 0.6111 0.094 Uiso 1 1 calc R
C20 C 0.3981(8) 0.3102(7) 0.4696(7) 0.053(2) Uani 1 1 d .
H20A H 0.3428 0.2893 0.4499 0.064 Uiso 1 1 calc R
H20B H 0.4126 0.2745 0.5411 0.064 Uiso 1 1 calc R
H20C H 0.4702 0.2823 0.4315 0.064 Uiso 1 1 calc R
C21 C 0.3622(5) 0.0243(5) 0.2261(6) 0.0345(17) Uani 1 1 d .
C22 C 0.3000(6) 0.0525(6) 0.3121(6) 0.0357(17) Uani 1 1 d .
C23 C 0.1901(6) 0.0510(6) 0.3145(5) 0.0295(15) Uani 1 1 d .
C24 C 0.1848(6) 0.0226(6) 0.2258(6) 0.0315(16) Uani 1 1 d .
C25 C 0.2914(6) 0.0073(6) 0.1711(6) 0.0352(17) Uani 1 1 d .
C26 C 0.4889(7) -0.0029(8) 0.2049(7) 0.055(2) Uani 1 1 d .
H26A H 0.5055 0.0056 0.1333 0.066 Uiso 1 1 calc R
H26B H 0.5354 -0.0826 0.2424 0.066 Uiso 1 1 calc R
H26C H 0.5072 0.0508 0.2255 0.066 Uiso 1 1 calc R
C27 C 0.3434(7) 0.0768(7) 0.3913(6) 0.044(2) Uani 1 1 d .
H27A H 0.2795 0.1351 0.4188 0.053 Uiso 1 1 calc R
H27B H 0.4017 0.1059 0.3621 0.053 Uiso 1 1 calc R
H27C H 0.3774 0.0053 0.4448 0.053 Uiso 1 1 calc R
C28 C 0.1019(7) 0.0677(8) 0.3957(6) 0.049(2) Uani 1 1 d .
H28A H 0.0294 0.0793 0.3719 0.059 Uiso 1 1 calc R
H28B H 0.0906 0.1357 0.4158 0.059 Uiso 1 1 calc R
H28C H 0.1274 -0.0010 0.4530 0.059 Uiso 1 1 calc R
C29 C 0.0878(7) 0.0070(7) 0.1972(7) 0.048(2) Uani 1 1 d .
H29A H 0.0147 0.0625 0.2179 0.057 Uiso 1 1 calc R
H29B H 0.0957 -0.0720 0.2304 0.057 Uiso 1 1 calc R
H29C H 0.0896 0.0203 0.1247 0.057 Uiso 1 1 calc R
C30 C 0.3227(8) -0.0330(7) 0.0779(7) 0.052(2) Uani 1 1 d .
H30A H 0.2557 0.0056 0.0351 0.063 Uiso 1 1 calc R
H30B H 0.3476 -0.1171 0.0959 0.063 Uiso 1 1 calc R
H30C H 0.3853 -0.0139 0.0419 0.063 Uiso 1 1 calc R
C31 C -0.0082(6) 0.7204(7) 0.3027(7) 0.048(2) Uani 1 1 d .
H31 H -0.0126 0.6782 0.3701 0.058 Uiso 1 1 calc R
C32 C -0.1068(8) 0.8054(9) 0.2568(9) 0.068(3) Uani 1 1 d .
H32 H -0.1780 0.8248 0.2927 0.082 Uiso 1 1 calc R
C33 C -0.1018(10) 0.8618(8) 0.1593(10) 0.075(4) Uani 1 1 d .
H33 H -0.1700 0.9202 0.1263 0.090 Uiso 1 1 calc R
C34 C 0.0021(10) 0.8347(8) 0.1078(9) 0.070(3) Uani 1 1 d .
H34 H 0.0052 0.8739 0.0393 0.084 Uiso 1 1 calc R
C35 C 0.1026(8) 0.7498(6) 0.1564(6) 0.044(2) Uani 1 1 d .
C36 C 0.2181(8) 0.7137(7) 0.1132(6) 0.046(2) Uani 1 1 d .
C37 C 0.2448(10) 0.7605(8) 0.0131(7) 0.059(3) Uani 1 1 d .
H37 H 0.1859 0.8205 -0.0303 0.071 Uiso 1 1 calc R
C38 C 0.3557(11) 0.7190(11) -0.0205(7) 0.071(3) Uani 1 1 d .
H38 H 0.3747 0.7531 -0.0867 0.086 Uiso 1 1 calc R
C39 C 0.4396(10) 0.6289(10) 0.0400(7) 0.062(3) Uani 1 1 d .
H39 H 0.5163 0.5986 0.0151 0.074 Uiso 1 1 calc R
C40 C 0.4131(8) 0.5815(8) 0.1378(6) 0.047(2) Uani 1 1 d .
H40 H 0.4725 0.5198 0.1798 0.056 Uiso 1 1 calc R
C41 C 0.3031(7) 0.6222(7) 0.1747(5) 0.0351(17) Uani 1 1 d .
C42 C -0.0542(6) 0.3019(6) 0.1716(7) 0.0386(18) Uani 1 1 d .
H42 H -0.0503 0.2641 0.2410 0.046 Uiso 1 1 calc R
C43 C -0.1588(6) 0.3676(7) 0.1298(7) 0.044(2) Uani 1 1 d .
H43 H -0.2271 0.3744 0.1686 0.053 Uiso 1 1 calc R
C44 C -0.1635(7) 0.4246(7) 0.0293(7) 0.047(2) Uani 1 1 d .
H44 H -0.2357 0.4727 -0.0015 0.057 Uiso 1 1 calc R
C45 C -0.0646(6) 0.4119(6) -0.0260(6) 0.0400(18) Uani 1 1 d .
H45 H -0.0677 0.4507 -0.0953 0.048 Uiso 1 1 calc R
C46 C 0.0415(6) 0.3413(6) 0.0202(6) 0.0337(16) Uani 1 1 d .
C47 C 0.1535(6) 0.3209(6) -0.0291(5) 0.0328(16) Uani 1 1 d .
C48 C 0.1684(7) 0.3668(7) -0.1312(6) 0.0422(19) Uani 1 1 d .
H48 H 0.1038 0.4117 -0.1731 0.051 Uiso 1 1 calc R
C49 C 0.2770(8) 0.3465(8) -0.1704(6) 0.046(2) Uani 1 1 d .
H49 H 0.2874 0.3770 -0.2399 0.056 Uiso 1 1 calc R
C50 C 0.3702(7) 0.2832(7) -0.1108(6) 0.045(2) Uani 1 1 d .
H50 H 0.4450 0.2698 -0.1388 0.054 Uiso 1 1 calc R
C51 C 0.3557(7) 0.2382(7) -0.0096(6) 0.0419(19) Uani 1 1 d .
H51 H 0.4210 0.1953 0.0317 0.050 Uiso 1 1 calc R
C52 C 0.2469(6) 0.2548(6) 0.0328(5) 0.0305(15) Uani 1 1 d .

loop_
_atom_site_aniso_label
_atom_site_aniso_U_11
_atom_site_aniso_U_22
_atom_site_aniso_U_33
_atom_site_aniso_U_23
_atom_site_aniso_U_13
_atom_site_aniso_U_12
Rh1 0.0336(3) 0.0257(3) 0.0297(3) -0.0086(2) -0.0026(2) -0.0127(2)
Rh2 0.0295(3) 0.0222(3) 0.0323(3) -0.0084(2) -0.0028(2) -0.0096(2)
P1 0.0451(12) 0.0475(13) 0.0409(13) -0.0136(11) -0.0027(10) -0.0108(10)
N1 0.035(3) 0.025(3) 0.034(3) -0.011(3) -0.002(3) -0.016(2)
N2 0.036(3) 0.038(4) 0.043(4) -0.017(3) 0.001(3) -0.019(3)
N3 0.030(3) 0.033(3) 0.036(4) -0.011(3) 0.005(3) -0.008(3)
N4 0.034(3) 0.030(3) 0.035(3) -0.010(3) -0.003(3) -0.011(3)
N31 0.049(4) 0.028(3) 0.055(5) -0.010(3) -0.024(3) -0.010(3)
N42 0.026(3) 0.028(3) 0.032(3) -0.003(3) -0.016(3) -0.006(2)
C5 0.037(4) 0.024(4) 0.032(4) -0.006(3) -0.005(3) -0.013(3)
C6 0.029(4) 0.046(5) 0.045(5) -0.018(4) 0.008(3) -0.019(3)
C11 0.032(4) 0.037(4) 0.029(4) -0.004(3) -0.014(3) -0.015(3)
C12 0.049(4) 0.031(4) 0.039(4) -0.008(3) -0.017(4) -0.019(3)
C13 0.055(5) 0.061(6) 0.034(4) -0.038(4) -0.016(4) -0.008(4)
C14 0.036(4) 0.064(6) 0.025(4) -0.012(4) 0.001(3) -0.021(4)
C15 0.041(4) 0.031(4) 0.031(4) -0.006(3) -0.012(3) -0.010(3)
C16 0.043(5) 0.072(7) 0.046(5) -0.015(5) -0.007(4) -0.023(5)
C17 0.107(8) 0.048(6) 0.073(7) -0.002(5) -0.045(6) -0.041(6)
C18 0.062(6) 0.093(9) 0.103(10) -0.074(8) -0.020(6) 0.015(6)
C19 0.057(6) 0.134(11) 0.051(6) -0.019(7) 0.015(5) -0.057(7)
C20 0.071(6) 0.037(5) 0.052(6) -0.001(4) -0.024(5) -0.022(4)
C21 0.019(3) 0.011(3) 0.056(5) -0.006(3) -0.006(3) 0.009(2)
C22 0.040(4) 0.025(4) 0.031(4) -0.004(3) -0.003(3) -0.006(3)
C23 0.041(4) 0.026(4) 0.030(4) -0.006(3) 0.001(3) -0.023(3)
C24 0.043(4) 0.018(3) 0.042(4) -0.006(3) -0.008(3) -0.019(3)
C25 0.047(4) 0.020(4) 0.040(4) -0.010(3) -0.005(4) -0.014(3)
C26 0.043(5) 0.048(5) 0.062(6) -0.004(5) -0.016(4) -0.012(4)
C27 0.069(5) 0.053(5) 0.024(4) -0.009(4) -0.017(4) -0.033(4)
C28 0.051(5) 0.047(5) 0.045(5) -0.013(4) 0.000(4) -0.016(4)
C29 0.056(5) 0.039(5) 0.059(6) -0.016(4) -0.016(4) -0.022(4)
C30 0.061(5) 0.039(5) 0.050(5) -0.021(4) -0.005(4) -0.008(4)
C31 0.028(4) 0.037(5) 0.073(6) -0.023(4) -0.008(4) -0.001(3)
C32 0.050(5) 0.059(6) 0.096(9) -0.037(7) -0.031(6) -0.003(5)
C33 0.081(8) 0.034(5) 0.096(9) -0.020(6) -0.061(7) 0.009(5)
C34 0.095(8) 0.032(5) 0.076(8) -0.009(5) -0.043(6) -0.011(5)
C35 0.068(6) 0.021(4) 0.045(5) -0.005(3) -0.030(4) -0.015(4)
C36 0.075(6) 0.034(4) 0.041(5) -0.009(4) -0.012(4) -0.029(4)
C37 0.103(8) 0.047(5) 0.047(6) -0.002(4) -0.018(6) -0.052(6)
C38 0.120(10) 0.101(9) 0.029(5) -0.009(6) 0.003(6) -0.085(8)
C39 0.089(7) 0.090(8) 0.043(5) -0.022(6) 0.008(5) -0.070(7)
C40 0.062(5) 0.073(6) 0.025(4) -0.013(4) 0.002(4) -0.045(5)
C41 0.056(5) 0.038(4) 0.029(4) -0.014(3) 0.007(4) -0.034(4)
C42 0.031(4) 0.033(4) 0.053(5) -0.012(4) -0.005(4) -0.013(3)
C43 0.027(4) 0.031(4) 0.068(6) -0.014(4) -0.001(4) -0.007(3)
C44 0.037(4) 0.030(4) 0.067(6) -0.004(4) -0.024(4) -0.007(3)
C45 0.045(4) 0.028(4) 0.041(5) -0.003(3) -0.016(4) -0.010(3)
C46 0.036(4) 0.024(4) 0.038(4) -0.007(3) -0.017(3) -0.005(3)
C47 0.043(4) 0.027(4) 0.034(4) -0.011(3) -0.004(3) -0.017(3)
C48 0.055(5) 0.040(5) 0.036(4) -0.005(4) -0.013(4) -0.024(4)
C49 0.068(6) 0.050(5) 0.030(4) -0.008(4) -0.003(4) -0.033(5)
C50 0.040(4) 0.049(5) 0.045(5) -0.017(4) 0.014(4) -0.020(4)
C51 0.042(4) 0.040(5) 0.044(5) -0.018(4) 0.006(4) -0.016(4)
C52 0.038(4) 0.023(3) 0.030(4) -0.006(3) -0.001(3) -0.012(3)

loop_
_atom_type_symbol
_atom_type_description
_atom_type_scat_dispersion_real
_atom_type_scat_dispersion_imag
_atom_type_scat_source
C C 0.0033 0.0016 'International Tables Vol C Tables 4.2.6.8 and 6.1.1.4'
H H 0.0000 0.0000 'International Tables Vol C Tables 4.2.6.8 and 6.1.1.4'
F F 0.0171 0.0103 'International Tables Vol C Tables 4.2.6.8 and 6.1.1.4'
N N 0.0061 0.0033 'International Tables Vol C Tables 4.2.6.8 and 6.1.1.4'
P P 0.1023 0.0942 'International Tables Vol C Tables 4.2.6.8 and 6.1.1.4'
Rh Rh -1.1178 0.9187 'International Tables Vol C Tables 4.2.6.8 and 6.1.1.4'

loop_
_geom_angle_atom_site_label_1
_geom_angle_atom_site_label_2
_geom_angle_atom_site_label_3
_geom_angle
C41 Rh1 N31 79.2(3)
C41 Rh1 N1 91.8(2)
N31 Rh1 N1 85.3(2)
C41 Rh1 C12 100.2(3)
N31 Rh1 C12 113.5(3)
N1 Rh1 C12 159.1(3)
C41 Rh1 C15 129.4(3)
N31 Rh1 C15 151.2(3)
N1 Rh1 C15 95.4(3)
C12 Rh1 C15 63.8(3)
C41 Rh1 C13 133.6(3)
N31 Rh1 C13 96.7(3)
N1 Rh1 C13 134.3(3)
C12 Rh1 C13 39.0(3)
C15 Rh1 C13 62.6(3)
C41 Rh1 C11 100.1(3)
N31 Rh1 C11 151.3(3)
N1 Rh1 C11 123.2(3)
C12 Rh1 C11 38.0(3)
C15 Rh1 C11 37.2(3)
C13 Rh1 C11 62.8(3)
C41 Rh1 C14 162.6(3)
N31 Rh1 C14 113.3(3)
N1 Rh1 C14 101.1(3)
C12 Rh1 C14 64.1(3)
C15 Rh1 C14 38.3(3)
C13 Rh1 C14 36.7(3)
C11 Rh1 C14 63.0(3)
C52 Rh2 N42 78.4(3)
C52 Rh2 N4 94.4(3)
N42 Rh2 N4 86.4(2)
C52 Rh2 C25 96.0(3)
N42 Rh2 C25 119.1(3)
N4 Rh2 C25 154.0(3)
C52 Rh2 C21 103.6(3)
N42 Rh2 C21 157.1(3)
N4 Rh2 C21 115.9(3)
C25 Rh2 C21 38.3(3)
C52 Rh2 C24 123.4(3)
N42 Rh2 C24 95.5(2)
N4 Rh2 C24 141.8(3)
C25 Rh2 C24 38.8(3)
C21 Rh2 C24 64.0(3)
C52 Rh2 C22 137.8(3)
N42 Rh2 C22 143.5(3)
N4 Rh2 C22 93.5(3)
C25 Rh2 C22 63.2(3)
C21 Rh2 C22 37.3(3)
C24 Rh2 C22 63.2(3)
C52 Rh2 C23 159.6(3)
N42 Rh2 C23 107.4(2)
N4 Rh2 C23 105.3(2)
C25 Rh2 C23 63.9(3)
C21 Rh2 C23 63.3(3)
C24 Rh2 C23 37.8(3)
C22 Rh2 C23 37.6(3)
F2B P1 F6B 106.1(10)
F2B P1 F3 102.7(9)
F4A P1 F3 104.7(7)
F6B P1 F3 91.0(6)
F2B P1 F1B 97.1(9)
F6B P1 F1B 156.5(7)
F3 P1 F1B 87.0(5)
F4A P1 F5A 58.1(8)
F3 P1 F5A 162.6(6)
F1B P1 F5A 88.8(6)
F2B P1 F5B 60.2(9)
F6B P1 F5B 92.2(7)
F3 P1 F5B 162.9(5)
F1B P1 F5B 96.6(5)
F4A P1 F1A 94.4(8)
F3 P1 F1A 90.5(5)
F5A P1 F1A 93.6(6)
F4A P1 F6A 106.3(8)
F3 P1 F6A 92.7(5)
F5A P1 F6A 89.9(6)
F1A P1 F6A 157.4(6)
F2B P1 F4B 175.7(10)
F6B P1 F4B 70.0(8)
F3 P1 F4B 75.9(6)
F1B P1 F4B 86.9(7)
F5B P1 F4B 120.9(7)
F4A P1 F2A 176.1(9)
F3 P1 F2A 77.5(5)
F5A P1 F2A 119.7(7)
F1A P1 F2A 82.4(6)
F6A P1 F2A 76.5(6)
C5 N1 N2 106.2(5)
C5 N1 Rh1 135.4(5)
N2 N1 Rh1 118.4(4)
N3 N2 N1 108.9(5)
N2 N3 N4 107.9(5)
C5 N4 N3 106.9(6)
C5 N4 Rh2 133.5(5)
N3 N4 Rh2 119.2(4)
C31 N31 C35 119.8(7)
C31 N31 Rh1 124.8(6)
C35 N31 Rh1 115.3(6)
C42 N42 C46 120.3(6)
C42 N42 Rh2 124.0(5)
C46 N42 Rh2 115.6(5)
N4 C5 N1 110.0(6)
N4 C5 C6 125.7(6)
N1 C5 C6 124.3(6)
C5 C6 H6A 109.5
C5 C6 H6B 109.5
H6A C6 H6B 109.5
C5 C6 H6C 109.5
H6A C6 H6C 109.5
H6B C6 H6C 109.5
C15 C11 C12 108.9(6)
C15 C11 C16 126.5(7)
C12 C11 C16 124.4(7)
C15 C11 Rh1 70.6(4)
C12 C11 Rh1 69.3(4)
C16 C11 Rh1 129.9(5)
C11 C12 C13 105.8(7)
C11 C12 C17 126.1(8)
C13 C12 C17 127.4(8)
C11 C12 Rh1 72.7(4)
C13 C12 Rh1 71.9(4)
C17 C12 Rh1 127.4(6)
C14 C13 C12 109.3(7)
C14 C13 C18 127.9(10)
C12 C13 C18 122.7(9)
C14 C13 Rh1 72.0(4)
C12 C13 Rh1 69.0(4)
C18 C13 Rh1 127.7(6)
C13 C14 C15 107.3(7)
C13 C14 C19 128.7(8)
C15 C14 C19 123.9(9)
C13 C14 Rh1 71.3(4)
C15 C14 Rh1 70.0(4)
C19 C14 Rh1 126.8(6)
C11 C15 C14 108.4(7)
C11 C15 C20 127.3(7)
C14 C15 C20 124.1(7)
C11 C15 Rh1 72.2(4)
C14 C15 Rh1 71.7(4)
C20 C15 Rh1 126.3(6)
C11 C16 H16A 109.5
C11 C16 H16B 109.5
H16A C16 H16B 109.5
C11 C16 H16C 109.5
H16A C16 H16C 109.5
H16B C16 H16C 109.5
C12 C17 H17A 109.5
C12 C17 H17B 109.5
H17A C17 H17B 109.5
C12 C17 H17C 109.5
H17A C17 H17C 109.5
H17B C17 H17C 109.5
C13 C18 H18A 109.5
C13 C18 H18B 109.5
H18A C18 H18B 109.5
C13 C18 H18C 109.5
H18A C18 H18C 109.5
H18B C18 H18C 109.5
C14 C19 H19A 109.5
C14 C19 H19B 109.5
H19A C19 H19B 109.5
C14 C19 H19C 109.5
H19A C19 H19C 109.5
H19B C19 H19C 109.5
C15 C20 H20A 109.5
C15 C20 H20B 109.5
H20A C20 H20B 109.5
C15 C20 H20C 109.5
H20A C20 H20C 109.5
H20B C20 H20C 109.5
C22 C21 C25 107.7(6)
C22 C21 C26 125.6(7)
C25 C21 C26 125.9(7)
C22 C21 Rh2 72.3(4)
C25 C21 Rh2 69.2(4)
C26 C21 Rh2 131.5(6)
C21 C22 C23 109.6(7)
C21 C22 C27 125.2(7)
C23 C22 C27 125.1(7)
C21 C22 Rh2 70.5(4)
C23 C22 Rh2 72.3(4)
C27 C22 Rh2 125.2(5)
C22 C23 C24 106.7(6)
C22 C23 C28 126.9(7)
C24 C23 C28 126.3(7)
C22 C23 Rh2 70.1(4)
C24 C23 Rh2 69.3(4)
C28 C23 Rh2 128.5(5)
C23 C24 C25 107.6(6)
C23 C24 C29 126.3(7)
C25 C24 C29 126.1(7)
C23 C24 Rh2 72.9(4)
C25 C24 Rh2 68.9(4)
C29 C24 Rh2 125.4(5)
C21 C25 C24 108.4(6)
C21 C25 C30 127.7(7)
C24 C25 C30 123.6(7)
C21 C25 Rh2 72.5(4)
C24 C25 Rh2 72.4(4)
C30 C25 Rh2 126.3(6)
C21 C26 H26A 109.5
C21 C26 H26B 109.5
H26A C26 H26B 109.5
C21 C26 H26C 109.5
H26A C26 H26C 109.5
H26B C26 H26C 109.5
C22 C27 H27A 109.5
C22 C27 H27B 109.5
H27A C27 H27B 109.5
C22 C27 H27C 109.5
H27A C27 H27C 109.5
H27B C27 H27C 109.5
C23 C28 H28A 109.5
C23 C28 H28B 109.5
H28A C28 H28B 109.5
C23 C28 H28C 109.5
H28A C28 H28C 109.5
H28B C28 H28C 109.5
C24 C29 H29A 109.5
C24 C29 H29B 109.5
H29A C29 H29B 109.5
C24 C29 H29C 109.5
H29A C29 H29C 109.5
H29B C29 H29C 109.5
C25 C30 H30A 109.5
C25 C30 H30B 109.5
H30A C30 H30B 109.5
C25 C30 H30C 109.5
H30A C30 H30C 109.5
H30B C30 H30C 109.5
N31 C31 C32 122.1(10)
N31 C31 H31 119.0
C32 C31 H31 119.0
C33 C32 C31 119.2(10)
C33 C32 H32 120.4
C31 C32 H32 120.4
C32 C33 C34 120.2(9)
C32 C33 H33 119.9
C34 C33 H33 119.9
C33 C34 C35 120.0(10)
C33 C34 H34 120.0
C35 C34 H34 120.0
N31 C35 C34 118.6(9)
N31 C35 C36 114.9(7)
C34 C35 C36 126.5(9)
C41 C36 C37 120.1(9)
C41 C36 C35 115.7(7)
C37 C36 C35 124.0(9)
C38 C37 C36 119.4(10)
C38 C37 H37 120.3
C36 C37 H37 120.3
C37 C38 C39 120.5(9)
C37 C38 H38 119.8
C39 C38 H38 119.8
C38 C39 C40 120.1(10)
C38 C39 H39 119.9
C40 C39 H39 119.9
C41 C40 C39 121.0(9)
C41 C40 H40 119.5
C39 C40 H40 119.5
C40 C41 C36 118.8(7)
C40 C41 Rh1 126.4(6)
C36 C41 Rh1 114.7(6)
N42 C42 C43 122.5(8)
N42 C42 H42 118.8
C43 C42 H42 118.8
C42 C43 C44 118.2(8)
C42 C43 H43 120.9
C44 C43 H43 120.9
C45 C44 C43 120.2(7)
C45 C44 H44 119.9
C43 C44 H44 119.9
C44 C45 C46 119.4(8)
C44 C45 H45 120.3
C46 C45 H45 120.3
N42 C46 C45 119.3(7)
N42 C46 C47 115.2(6)
C45 C46 C47 125.4(7)
C52 C47 C48 120.9(7)
C52 C47 C46 115.5(6)
C48 C47 C46 123.6(7)
C49 C48 C47 119.5(8)
C49 C48 H48 120.3
C47 C48 H48 120.3
C50 C49 C48 120.8(8)
C50 C49 H49 119.6
C48 C49 H49 119.6
C49 C50 C51 119.9(7)
C49 C50 H50 120.0
C51 C50 H50 120.0
C50 C51 C52 121.0(8)
C50 C51 H51 119.5
C52 C51 H51 119.5
C47 C52 C51 117.9(7)
C47 C52 Rh2 114.7(5)
C51 C52 Rh2 127.3(6)

loop_
_geom_bond_atom_site_label_1
_geom_bond_atom_site_label_2
_geom_bond_distance
Rh1 C41 2.061(7)
Rh1 N31 2.071(6)
Rh1 N1 2.110(5)
Rh1 C12 2.165(7)
Rh1 C15 2.190(7)
Rh1 C13 2.204(7)
Rh1 C11 2.210(7)
Rh1 C14 2.213(8)
Rh2 C52 2.064(7)
Rh2 N42 2.092(5)
Rh2 N4 2.101(6)
Rh2 C25 2.141(7)
Rh2 C21 2.183(6)
Rh2 C24 2.187(6)
Rh2 C22 2.207(7)
Rh2 C23 2.235(7)
P1 F2B 1.541(12)
P1 F4A 1.549(11)
P1 F6B 1.574(10)
P1 F3 1.578(6)
P1 F1B 1.585(9)
P1 F5A 1.601(10)
P1 F5B 1.604(9)
P1 F1A 1.603(9)
P1 F6A 1.632(9)
P1 F4B 1.621(11)
P1 F2A 1.644(10)
N1 C5 1.329(8)
N1 N2 1.371(8)
N2 N3 1.302(8)
N3 N4 1.375(8)
N4 C5 1.319(9)
N31 C31 1.349(10)
N31 C35 1.373(11)
N42 C42 1.343(9)
N42 C46 1.343(9)
C5 C6 1.476(9)
C6 H6A 0.9800
C6 H6B 0.9800
C6 H6C 0.9800
C11 C15 1.403(10)
C11 C12 1.424(10)
C11 C16 1.514(10)
C12 C13 1.459(12)
C12 C17 1.485(11)
C13 C14 1.389(12)
C13 C18 1.506(11)
C14 C15 1.444(10)
C14 C19 1.511(12)
C15 C20 1.502(11)
C16 H16A 0.9800
C16 H16B 0.9800
C16 H16C 0.9800
C17 H17A 0.9800
C17 H17B 0.9800
C17 H17C 0.9800
C18 H18A 0.9800
C18 H18B 0.9800
C18 H18C 0.9800
C19 H19A 0.9800
C19 H19B 0.9800
C19 H19C 0.9800
C20 H20A 0.9800
C20 H20B 0.9800
C20 H20C 0.9800
C21 C22 1.403(10)
C21 C25 1.420(10)
C21 C26 1.522(10)
C22 C23 1.433(10)
C22 C27 1.502(10)
C23 C24 1.435(10)
C23 C28 1.480(10)
C24 C25 1.437(10)
C24 C29 1.497(10)
C25 C30 1.504(10)
C26 H26A 0.9800
C26 H26B 0.9800
C26 H26C 0.9800
C27 H27A 0.9800
C27 H27B 0.9800
C27 H27C 0.9800
C28 H28A 0.9800
C28 H28B 0.9800
C28 H28C 0.9800
C29 H29A 0.9800
C29 H29B 0.9800
C29 H29C 0.9800
C30 H30A 0.9800
C30 H30B 0.9800
C30 H30C 0.9800
C31 C32 1.366(12)
C31 H31 0.9500
C32 C33 1.353(16)
C32 H32 0.9500
C33 C34 1.379(16)
C33 H33 0.9500
C34 C35 1.395(12)
C34 H34 0.9500
C35 C36 1.453(12)
C36 C41 1.382(11)
C36 C37 1.412(12)
C37 C38 1.359(15)
C37 H37 0.9500
C38 C39 1.362(15)
C38 H38 0.9500
C39 C40 1.387(11)
C39 H39 0.9500
C40 C41 1.365(11)
C40 H40 0.9500
C42 C43 1.355(10)
C42 H42 0.9500
C43 C44 1.381(12)
C43 H43 0.9500
C44 C45 1.364(11)
C44 H44 0.9500
C45 C46 1.401(10)
C45 H45 0.9500
C46 C47 1.457(10)
C47 C52 1.384(10)
C47 C48 1.399(10)
C48 C49 1.371(11)
C48 H48 0.9500
C49 C50 1.363(12)
C49 H49 0.9500
C50 C51 1.384(11)
C50 H50 0.9500
C51 C52 1.395(10)
C51 H51 0.9500

loop_
_geom_torsion_atom_site_label_1
_geom_torsion_atom_site_label_2
_geom_torsion_atom_site_label_3
_geom_torsion_atom_site_label_4
_geom_torsion
C41 Rh1 N1 C5 51.2(7)
N31 Rh1 N1 C5 130.2(7)
C12 Rh1 N1 C5 -74.3(11)
C15 Rh1 N1 C5 -78.7(7)
C13 Rh1 N1 C5 -135.1(7)
C11 Rh1 N1 C5 -52.2(8)
C14 Rh1 N1 C5 -117.0(7)
C41 Rh1 N1 N2 -130.3(5)
N31 Rh1 N1 N2 -51.3(5)
C12 Rh1 N1 N2 104.2(8)
C15 Rh1 N1 N2 99.8(5)
C13 Rh1 N1 N2 43.4(7)
C11 Rh1 N1 N2 126.3(5)
C14 Rh1 N1 N2 61.5(5)
C5 N1 N2 N3 -0.8(8)
Rh1 N1 N2 N3 -179.7(4)
N1 N2 N3 N4 -0.6(8)
N2 N3 N4 C5 1.7(8)
N2 N3 N4 Rh2 175.4(5)
C52 Rh2 N4 C5 -61.7(7)
N42 Rh2 N4 C5 -139.8(7)
C25 Rh2 N4 C5 51.6(10)
C21 Rh2 N4 C5 45.7(8)
C24 Rh2 N4 C5 125.9(7)
C22 Rh2 N4 C5 76.8(7)
C23 Rh2 N4 C5 113.1(7)
C52 Rh2 N4 N3 126.5(5)
N42 Rh2 N4 N3 48.4(5)
C25 Rh2 N4 N3 -120.1(7)
C21 Rh2 N4 N3 -126.0(5)
C24 Rh2 N4 N3 -45.8(7)
C22 Rh2 N4 N3 -94.9(5)
C23 Rh2 N4 N3 -58.6(5)
C41 Rh1 N31 C31 176.3(7)
N1 Rh1 N31 C31 83.6(6)
C12 Rh1 N31 C31 -87.2(7)
C15 Rh1 N31 C31 -9.2(10)
C13 Rh1 N31 C31 -50.5(7)
C11 Rh1 N31 C31 -92.4(8)
C14 Rh1 N31 C31 -16.5(7)
C41 Rh1 N31 C35 -0.4(5)
N1 Rh1 N31 C35 -93.1(5)
C12 Rh1 N31 C35 96.1(6)
C15 Rh1 N31 C35 174.1(5)
C13 Rh1 N31 C35 132.8(6)
C11 Rh1 N31 C35 91.0(7)
C14 Rh1 N31 C35 166.8(5)
C52 Rh2 N42 C42 -176.9(6)
N4 Rh2 N42 C42 -81.7(6)
C25 Rh2 N42 C42 92.6(6)
C21 Rh2 N42 C42 85.4(9)
C24 Rh2 N42 C42 60.0(6)
C22 Rh2 N42 C42 9.2(8)
C23 Rh2 N42 C42 23.3(6)
C52 Rh2 N42 C46 4.5(5)
N4 Rh2 N42 C46 99.8(5)
C25 Rh2 N42 C46 -85.9(6)
C21 Rh2 N42 C46 -93.2(8)
C24 Rh2 N42 C46 -118.5(5)
C22 Rh2 N42 C46 -169.3(5)
C23 Rh2 N42 C46 -155.3(5)
N3 N4 C5 N1 -2.2(8)
Rh2 N4 C5 N1 -174.7(5)
N3 N4 C5 C6 177.5(7)
Rh2 N4 C5 C6 5.1(12)
N2 N1 C5 N4 1.9(8)
Rh1 N1 C5 N4 -179.5(5)
N2 N1 C5 C6 -177.9(7)
Rh1 N1 C5 C6 0.7(12)
C41 Rh1 C11 C15 -146.3(4)
N31 Rh1 C11 C15 127.8(6)
N1 Rh1 C11 C15 -47.4(5)
C12 Rh1 C11 C15 120.0(6)
C13 Rh1 C11 C15 79.6(5)
C14 Rh1 C11 C15 38.3(5)
C41 Rh1 C11 C12 93.7(5)
N31 Rh1 C11 C12 7.7(8)
N1 Rh1 C11 C12 -167.4(4)
C15 Rh1 C11 C12 -120.0(6)
C13 Rh1 C11 C12 -40.4(5)
C14 Rh1 C11 C12 -81.8(5)
C41 Rh1 C11 C16 -24.5(8)
N31 Rh1 C11 C16 -110.4(8)
N1 Rh1 C11 C16 74.4(8)
C12 Rh1 C11 C16 -118.1(9)
C15 Rh1 C11 C16 121.8(9)
C13 Rh1 C11 C16 -158.5(8)
C14 Rh1 C11 C16 160.1(8)
C15 C11 C12 C13 5.1(8)
C16 C11 C12 C13 -170.3(7)
Rh1 C11 C12 C13 64.8(5)
C15 C11 C12 C17 176.2(8)
C16 C11 C12 C17 0.8(12)
Rh1 C11 C12 C17 -124.1(8)
C15 C11 C12 Rh1 -59.7(5)
C16 C11 C12 Rh1 124.9(7)
C41 Rh1 C12 C11 -93.4(5)
N31 Rh1 C12 C11 -176.0(4)
N1 Rh1 C12 C11 30.8(10)
C15 Rh1 C12 C11 35.7(4)
C13 Rh1 C12 C11 113.7(7)
C14 Rh1 C12 C11 78.5(5)
C41 Rh1 C12 C13 152.9(5)
N31 Rh1 C12 C13 70.3(5)
N1 Rh1 C12 C13 -82.9(9)
C15 Rh1 C12 C13 -78.0(5)
C11 Rh1 C12 C13 -113.7(7)
C14 Rh1 C12 C13 -35.2(5)
C41 Rh1 C12 C17 29.2(9)
N31 Rh1 C12 C17 -53.3(9)
N1 Rh1 C12 C17 153.4(8)
C15 Rh1 C12 C17 158.3(9)
C13 Rh1 C12 C17 -123.7(10)
C11 Rh1 C12 C17 122.6(10)
C14 Rh1 C12 C17 -158.9(9)
C11 C12 C13 C14 -4.3(8)
C17 C12 C13 C14 -175.3(8)
Rh1 C12 C13 C14 61.1(5)
C11 C12 C13 C18 172.4(8)
C17 C12 C13 C18 1.5(13)
Rh1 C12 C13 C18 -122.2(8)
C11 C12 C13 Rh1 -65.4(5)
C17 C12 C13 Rh1 123.7(8)
C41 Rh1 C13 C14 -158.0(5)
N31 Rh1 C13 C14 120.6(5)
N1 Rh1 C13 C14 30.7(6)
C12 Rh1 C13 C14 -119.8(7)
C15 Rh1 C13 C14 -38.4(5)
C11 Rh1 C13 C14 -80.4(5)
C41 Rh1 C13 C12 -38.2(6)
N31 Rh1 C13 C12 -119.6(5)
N1 Rh1 C13 C12 150.4(4)
C15 Rh1 C13 C12 81.4(5)
C11 Rh1 C13 C12 39.3(4)
C14 Rh1 C13 C12 119.8(7)
C41 Rh1 C13 C18 77.5(11)
N31 Rh1 C13 C18 -3.8(10)
N1 Rh1 C13 C18 -93.8(11)
C12 Rh1 C13 C18 115.8(12)
C15 Rh1 C13 C18 -162.8(11)
C11 Rh1 C13 C18 155.1(11)
C14 Rh1 C13 C18 -124.5(12)
C12 C13 C14 C15 1.9(9)
C18 C13 C14 C15 -174.7(8)
Rh1 C13 C14 C15 61.1(5)
C12 C13 C14 C19 178.2(8)
C18 C13 C14 C19 1.7(15)
Rh1 C13 C14 C19 -122.6(9)
C12 C13 C14 Rh1 -59.2(5)
C18 C13 C14 Rh1 124.3(9)
C41 Rh1 C14 C13 64.8(12)
N31 Rh1 C14 C13 -68.5(5)
N1 Rh1 C14 C13 -158.2(5)
C12 Rh1 C14 C13 37.4(5)
C15 Rh1 C14 C13 117.2(7)
C11 Rh1 C14 C13 80.0(5)
C41 Rh1 C14 C15 -52.4(12)
N31 Rh1 C14 C15 174.3(4)
N1 Rh1 C14 C15 84.6(5)
C12 Rh1 C14 C15 -79.8(5)
C13 Rh1 C14 C15 -117.2(7)
C11 Rh1 C14 C15 -37.2(4)
C41 Rh1 C14 C19 -170.4(10)
N31 Rh1 C14 C19 56.3(9)
N1 Rh1 C14 C19 -33.4(9)
C12 Rh1 C14 C19 162.2(10)
C15 Rh1 C14 C19 -118.0(11)
C13 Rh1 C14 C19 124.8(11)
C11 Rh1 C14 C19 -155.2(10)
C12 C11 C15 C14 -4.1(8)
C16 C11 C15 C14 171.2(7)
Rh1 C11 C15 C14 -63.0(5)
C12 C11 C15 C20 -178.7(7)
C16 C11 C15 C20 -3.4(13)
Rh1 C11 C15 C20 122.4(8)
C12 C11 C15 Rh1 58.9(5)
C16 C11 C15 Rh1 -125.8(7)
C13 C14 C15 C11 1.4(9)
C19 C14 C15 C11 -175.2(8)
Rh1 C14 C15 C11 63.3(5)
C13 C14 C15 C20 176.2(7)
C19 C14 C15 C20 -0.4(13)
Rh1 C14 C15 C20 -121.9(8)
C13 C14 C15 Rh1 -61.9(5)
C19 C14 C15 Rh1 121.6(8)
C41 Rh1 C15 C11 45.0(6)
N31 Rh1 C15 C11 -128.0(6)
N1 Rh1 C15 C11 141.8(4)
C12 Rh1 C15 C11 -36.4(4)
C13 Rh1 C15 C11 -80.4(5)
C14 Rh1 C15 C11 -117.1(7)
C41 Rh1 C15 C14 162.1(4)
N31 Rh1 C15 C14 -10.9(8)
N1 Rh1 C15 C14 -101.1(5)
C12 Rh1 C15 C14 80.7(5)
C13 Rh1 C15 C14 36.7(5)
C11 Rh1 C15 C14 117.1(7)
C41 Rh1 C15 C20 -78.6(8)
N31 Rh1 C15 C20 108.4(8)
N1 Rh1 C15 C20 18.2(7)
C12 Rh1 C15 C20 -160.0(8)
C13 Rh1 C15 C20 156.0(8)
C11 Rh1 C15 C20 -123.6(9)
C14 Rh1 C15 C20 119.3(9)
C52 Rh2 C21 C22 160.1(5)
N42 Rh2 C21 C22 -107.3(7)
N4 Rh2 C21 C22 58.2(5)
C25 Rh2 C21 C22 -117.6(6)
C24 Rh2 C21 C22 -79.1(5)
C23 Rh2 C21 C22 -36.6(4)
C52 Rh2 C21 C25 -82.3(5)
N42 Rh2 C21 C25 10.3(9)
N4 Rh2 C21 C25 175.8(4)
C24 Rh2 C21 C25 38.5(4)
C22 Rh2 C21 C25 117.6(6)
C23 Rh2 C21 C25 81.0(5)
C52 Rh2 C21 C26 37.9(8)
N42 Rh2 C21 C26 130.4(8)
N4 Rh2 C21 C26 -64.0(8)
C25 Rh2 C21 C26 120.1(10)
C24 Rh2 C21 C26 158.7(9)
C22 Rh2 C21 C26 -122.3(10)
C23 Rh2 C21 C26 -158.9(9)
C25 C21 C22 C23 1.5(8)
C26 C21 C22 C23 -169.2(7)
Rh2 C21 C22 C23 62.0(5)
C25 C21 C22 C27 179.7(7)
C26 C21 C22 C27 8.9(12)
Rh2 C21 C22 C27 -119.9(7)
C25 C21 C22 Rh2 -60.4(5)
C26 C21 C22 Rh2 128.8(7)
C52 Rh2 C22 C21 -29.5(6)
N42 Rh2 C22 C21 141.5(5)
N4 Rh2 C22 C21 -130.0(4)
C25 Rh2 C22 C21 38.0(4)
C24 Rh2 C22 C21 81.7(5)
C23 Rh2 C22 C21 119.2(6)
C52 Rh2 C22 C23 -148.7(4)
N42 Rh2 C22 C23 22.3(6)
N4 Rh2 C22 C23 110.8(4)
C25 Rh2 C22 C23 -81.2(4)
C21 Rh2 C22 C23 -119.2(6)
C24 Rh2 C22 C23 -37.5(4)
C52 Rh2 C22 C27 90.5(7)
N42 Rh2 C22 C27 -98.6(7)
N4 Rh2 C22 C27 -10.0(7)
C25 Rh2 C22 C27 157.9(7)
C21 Rh2 C22 C27 119.9(8)
C24 Rh2 C22 C27 -158.4(7)
C23 Rh2 C22 C27 -120.9(8)
C21 C22 C23 C24 -1.0(8)
C27 C22 C23 C24 -179.1(7)
Rh2 C22 C23 C24 59.9(5)
C21 C22 C23 C28 175.3(7)
C27 C22 C23 C28 -2.8(12)
Rh2 C22 C23 C28 -123.8(8)
C21 C22 C23 Rh2 -60.9(5)
C27 C22 C23 Rh2 121.0(7)
C52 Rh2 C23 C22 89.7(8)
N42 Rh2 C23 C22 -166.3(4)
N4 Rh2 C23 C22 -75.3(4)
C25 Rh2 C23 C22 79.3(4)
C21 Rh2 C23 C22 36.3(4)
C24 Rh2 C23 C22 117.6(6)
C52 Rh2 C23 C24 -27.9(10)
N42 Rh2 C23 C24 76.1(4)
N4 Rh2 C23 C24 167.1(4)
C25 Rh2 C23 C24 -38.3(4)
C21 Rh2 C23 C24 -81.3(4)
C22 Rh2 C23 C24 -117.6(6)
C52 Rh2 C23 C28 -148.4(8)
N42 Rh2 C23 C28 -44.4(7)
N4 Rh2 C23 C28 46.6(7)
C25 Rh2 C23 C28 -158.8(8)
C21 Rh2 C23 C28 158.2(8)
C24 Rh2 C23 C28 -120.5(8)
C22 Rh2 C23 C28 121.9(8)
C22 C23 C24 C25 0.0(8)
C28 C23 C24 C25 -176.3(7)
Rh2 C23 C24 C25 60.4(5)
C22 C23 C24 C29 177.8(7)
C28 C23 C24 C29 1.5(12)
Rh2 C23 C24 C29 -121.7(7)
C22 C23 C24 Rh2 -60.4(5)
C28 C23 C24 Rh2 123.2(7)
C52 Rh2 C24 C23 168.7(4)
N42 Rh2 C24 C23 -111.5(4)
N4 Rh2 C24 C23 -20.4(6)
C25 Rh2 C24 C23 117.2(6)
C21 Rh2 C24 C23 79.1(4)
C22 Rh2 C24 C23 37.3(4)
C52 Rh2 C24 C25 51.5(5)
N42 Rh2 C24 C25 131.3(4)
N4 Rh2 C24 C25 -137.7(5)
C21 Rh2 C24 C25 -38.1(4)
C22 Rh2 C24 C25 -79.9(5)
C23 Rh2 C24 C25 -117.2(6)
C52 Rh2 C24 C29 -68.6(7)
N42 Rh2 C24 C29 11.2(7)
N4 Rh2 C24 C29 102.3(7)
C25 Rh2 C24 C29 -120.1(8)
C21 Rh2 C24 C29 -158.2(8)
C22 Rh2 C24 C29 160.1(8)
C23 Rh2 C24 C29 122.7(8)
C22 C21 C25 C24 -1.5(8)
C26 C21 C25 C24 169.2(7)
Rh2 C21 C25 C24 -63.9(5)
C22 C21 C25 C30 -174.9(7)
C26 C21 C25 C30 -4.2(12)
Rh2 C21 C25 C30 122.7(8)
C22 C21 C25 Rh2 62.4(5)
C26 C21 C25 Rh2 -126.9(8)
C23 C24 C25 C21 0.9(8)
C29 C24 C25 C21 -176.9(7)
Rh2 C24 C25 C21 64.0(5)
C23 C24 C25 C30 174.7(7)
C29 C24 C25 C30 -3.2(12)
Rh2 C24 C25 C30 -122.3(7)
C23 C24 C25 Rh2 -63.0(5)
C29 C24 C25 Rh2 119.1(7)
C52 Rh2 C25 C21 104.5(5)
N42 Rh2 C25 C21 -175.5(4)
N4 Rh2 C25 C21 -8.6(8)
C24 Rh2 C25 C21 -116.6(6)
C22 Rh2 C25 C21 -36.9(4)
C23 Rh2 C25 C21 -79.2(5)
C52 Rh2 C25 C24 -139.0(4)
N42 Rh2 C25 C24 -58.9(5)
N4 Rh2 C25 C24 108.0(6)
C21 Rh2 C25 C24 116.6(6)
C22 Rh2 C25 C24 79.6(5)
C23 Rh2 C25 C24 37.4(4)
C52 Rh2 C25 C30 -19.9(7)
N42 Rh2 C25 C30 60.2(8)
N4 Rh2 C25 C30 -132.9(7)
C21 Rh2 C25 C30 -124.3(9)
C24 Rh2 C25 C30 119.1(9)
C22 Rh2 C25 C30 -161.3(8)
C23 Rh2 C25 C30 156.5(8)
C35 N31 C31 C32 -3.6(12)
Rh1 N31 C31 C32 179.9(7)
N31 C31 C32 C33 3.2(14)
C31 C32 C33 C34 -1.1(15)
C32 C33 C34 C35 -0.6(15)
C31 N31 C35 C34 1.8(11)
Rh1 N31 C35 C34 178.6(6)
C31 N31 C35 C36 -179.3(7)
Rh1 N31 C35 C36 -2.5(8)
C33 C34 C35 N31 0.3(13)
C33 C34 C35 C36 -178.5(8)
N31 C35 C36 C41 5.3(10)
C34 C35 C36 C41 -175.9(8)
N31 C35 C36 C37 -179.3(7)
C34 C35 C36 C37 -0.5(13)
C41 C36 C37 C38 -3.6(12)
C35 C36 C37 C38 -178.7(8)
C36 C37 C38 C39 3.5(14)
C37 C38 C39 C40 -2.4(15)
C38 C39 C40 C41 1.3(13)
C39 C40 C41 C36 -1.4(12)
C39 C40 C41 Rh1 -177.2(6)
C37 C36 C41 C40 2.5(11)
C35 C36 C41 C40 178.0(7)
C37 C36 C41 Rh1 178.8(6)
C35 C36 C41 Rh1 -5.6(9)
N31 Rh1 C41 C40 179.3(7)
N1 Rh1 C41 C40 -95.8(7)
C12 Rh1 C41 C40 67.1(7)
C15 Rh1 C41 C40 2.7(8)
C13 Rh1 C41 C40 90.4(7)
C11 Rh1 C41 C40 28.5(7)
C14 Rh1 C41 C40 42.2(14)
N31 Rh1 C41 C36 3.3(5)
N1 Rh1 C41 C36 88.2(6)
C12 Rh1 C41 C36 -108.9(6)
C15 Rh1 C41 C36 -173.3(5)
C13 Rh1 C41 C36 -85.6(7)
C11 Rh1 C41 C36 -147.5(5)
C14 Rh1 C41 C36 -133.8(10)
C46 N42 C42 C43 0.6(11)
Rh2 N42 C42 C43 -177.9(6)
N42 C42 C43 C44 -1.7(12)
C42 C43 C44 C45 1.5(12)
C43 C44 C45 C46 -0.4(12)
C42 N42 C46 C45 0.6(10)
Rh2 N42 C46 C45 179.2(5)
C42 N42 C46 C47 179.3(6)
Rh2 N42 C46 C47 -2.1(8)
C44 C45 C46 N42 -0.7(11)
C44 C45 C46 C47 -179.3(7)
N42 C46 C47 C52 -3.3(9)
C45 C46 C47 C52 175.3(7)
N42 C46 C47 C48 178.7(7)
C45 C46 C47 C48 -2.7(11)
C52 C47 C48 C49 -0.4(11)
C46 C47 C48 C49 177.6(7)
C47 C48 C49 C50 -0.6(12)
C48 C49 C50 C51 0.2(13)
C49 C50 C51 C52 1.2(12)
C48 C47 C52 C51 1.7(10)
C46 C47 C52 C51 -176.5(6)
C48 C47 C52 Rh2 -174.8(5)
C46 C47 C52 Rh2 7.1(8)
C50 C51 C52 C47 -2.1(11)
C50 C51 C52 Rh2 173.9(6)
N42 Rh2 C52 C47 -6.2(5)
N4 Rh2 C52 C47 -91.6(5)
C25 Rh2 C52 C47 112.3(5)
C21 Rh2 C52 C47 150.5(5)
C24 Rh2 C52 C47 82.8(6)
C22 Rh2 C52 C47 168.3(5)
C23 Rh2 C52 C47 102.9(8)
N42 Rh2 C52 C51 177.7(7)
N4 Rh2 C52 C51 92.4(7)
C25 Rh2 C52 C51 -63.8(7)
C21 Rh2 C52 C51 -25.6(7)
C24 Rh2 C52 C51 -93.3(7)
C22 Rh2 C52 C51 -7.7(9)
C23 Rh2 C52 C51 -73.2(11)
